data_7132700
loop_
_publ_author_name
'Koch, Katelyn N.'
'Teo, Aaron J.'
'Wheeler, Kraig A.'

_publ_section_title
;
 Dual space divergence in small molecule quasiracemates: benzoyl leucine
 and phenylalanine assemblies.
;
_journal_issue 20
_journal_name_full 'Chemical communications (Cambridge, England)'
_journal_page_first 2800
_journal_page_last 2803
_journal_paper_doi 10.1039/d3cc06212k
_journal_volume 60
_journal_year 2024
_chemical_formula_moiety 'C17 H17 N O3'
_chemical_formula_sum 'C17 H17 N O3'
_chemical_formula_weight 283.31
_space_group_crystal_system monoclinic
_space_group_IT_number 14
_space_group_name_Hall '-P 2yn'
_space_group_name_H-M_alt 'P 1 21/n 1'
_atom_sites_solution_hydrogens mixed
_atom_sites_solution_primary dual
_audit_creation_date 2023-12-14
_audit_creation_method
;
Olex2 1.5
(compiled 2023.08.24 svn.re1ec1418 for OlexSys, GUI svn.r6817)
;
_audit_update_record
;
2023-12-18 deposited with the CCDC.	2024-02-12 downloaded from the CCDC.
;
_cell_angle_alpha 90
_cell_angle_beta 110.088(2)
_cell_angle_gamma 90
_cell_formula_units_Z 4
_cell_length_a 10.8048(5)
_cell_length_b 10.1624(5)
_cell_length_c 14.3028(6)
_cell_measurement_reflns_used 9938
_cell_measurement_temperature 100(2)
_cell_measurement_theta_max 72.01
_cell_measurement_theta_min 4.36
_cell_volume 1474.95(12)
_computing_cell_refinement 'SAINT+ V8.40B (Bruker AXS Inc., 2020)'
_computing_data_collection 'APEX5 Ver.2022.08-RC130 (Bruker-AXS, 2023)'
_computing_data_reduction 'SAINT+ Ve8.40B (Bruker-AXS, 2020)'
_computing_molecular_graphics 'OLEX2 (Dolomanov et al., 2009)'
_computing_publication_material 'OLEX2 (Dolomanov et al., 2009)'
_computing_structure_refinement 'XL (Sheldrick, 2019/1)'
_computing_structure_solution 'XT (Sheldrick, 2018/2)'
_diffrn_ambient_temperature 100(2)
_diffrn_detector '100 \\times 140 mm^2^ CMOS sensor'
_diffrn_detector_area_resol_mean 7.9
_diffrn_detector_type 'Bruker PHOTON II'
_diffrn_measured_fraction_theta_full 0.997
_diffrn_measured_fraction_theta_max 0.996
_diffrn_measurement_device '\k-geometry four-circle diffractometer'
_diffrn_measurement_device_type 'Bruker D8 Venture'
_diffrn_measurement_method '\w and \f scans'
_diffrn_radiation_collimation 'focusing mirror'
_diffrn_radiation_detector 'Bruker PHOTON II'
_diffrn_radiation_monochromator 'multilayer mirror'
_diffrn_radiation_probe x-ray
_diffrn_radiation_type CuK\a
_diffrn_radiation_wavelength 1.54178
_diffrn_radiation_xray_symbol K-L~3~
_diffrn_reflns_av_R_equivalents 0.0274
_diffrn_reflns_av_unetI/netI 0.0124
_diffrn_reflns_Laue_measured_fraction_full 0.997
_diffrn_reflns_Laue_measured_fraction_max 0.996
_diffrn_reflns_limit_h_max 13
_diffrn_reflns_limit_h_min -13
_diffrn_reflns_limit_k_max 12
_diffrn_reflns_limit_k_min -12
_diffrn_reflns_limit_l_max 17
_diffrn_reflns_limit_l_min -17
_diffrn_reflns_number 33896
_diffrn_reflns_point_group_measured_fraction_full 0.997
_diffrn_reflns_point_group_measured_fraction_max 0.996
_diffrn_reflns_theta_full 67.679
_diffrn_reflns_theta_max 72.136
_diffrn_reflns_theta_min 5.458
_diffrn_source 'microfocus sealed X-ray tube'
_diffrn_source_type 'Incoatec I\mS 3.0'
_exptl_absorpt_coefficient_mu 0.712
_exptl_absorpt_correction_T_max 0.7536
_exptl_absorpt_correction_T_min 0.6834
_exptl_absorpt_correction_type multi-scan
_exptl_absorpt_process_details 'SADABS-2016/2 (Krause et al., 2015) was used for absorption correction.'
_exptl_crystal_colour 'clear colourless'
_exptl_crystal_colour_lustre clear
_exptl_crystal_colour_primary colourless
_exptl_crystal_density_diffrn 1.276
_exptl_crystal_density_method 'not measured'
_exptl_crystal_description Block
_exptl_crystal_F_000 600
_exptl_crystal_recrystallization_method 'Re-crystallisation from solvent: MeOH'
_exptl_crystal_size_max 0.213
_exptl_crystal_size_mid 0.179
_exptl_crystal_size_min 0.071
_refine_diff_density_max 0.297
_refine_diff_density_min -0.198
_refine_diff_density_rms 0.036
_refine_ls_extinction_method none
_refine_ls_goodness_of_fit_ref 1.047
_refine_ls_hydrogen_treatment mixed
_refine_ls_matrix_type full
_refine_ls_number_parameters 197
_refine_ls_number_reflns 2907
_refine_ls_number_restraints 0
_refine_ls_restrained_S_all 1.047
_refine_ls_R_factor_all 0.0341
_refine_ls_R_factor_gt 0.0327
_refine_ls_shift/su_max 0.000
_refine_ls_shift/su_mean 0.000
_refine_ls_structure_factor_coef Fsqd
_refine_ls_weighting_details 'w=1/[\s^2^(Fo^2^)+(0.0336P)^2^+0.6406P] where P=(Fo^2^+2Fc^2^)/3'
_refine_ls_weighting_scheme calc
_refine_ls_wR_factor_gt 0.0795
_refine_ls_wR_factor_ref 0.0806
_reflns_Friedel_coverage 0.000
_reflns_number_gt 2782
_reflns_number_total 2907
_reflns_threshold_expression 'I > 2\s(I)'
_cod_data_source_file d3cc06212k2.cif
_cod_data_source_block 21kaw55_a
_cod_depositor_comments
;
The following automatic conversions were performed:

data item '_atom_sites_solution_primary' value 'Dual' was changed to
'dual' in accordance with the
/home/data/users/saulius/crontab/automatic-downloads/rss-feeds/RSC/lib/dictionaries/cif_core.dic
dictionary named 'cif_core.dic' version 2.4.2 last updated on
2011-04-26.

data item '_diffrn_radiation_probe' value 'X-ray' was changed to
'x-ray' in accordance with the
/home/data/users/saulius/crontab/automatic-downloads/rss-feeds/RSC/lib/dictionaries/cif_core.dic
dictionary named 'cif_core.dic' version 2.4.2 last updated on
2011-04-26.

Automatic conversion script
Id: cif_fix_values 8170 2020-07-09 18:12:32Z antanas 

 Adding full bibliography for 7132699--7132715.cif.
;
_cod_database_code 7132700
_shelx_shelxl_version_number 2018/3
_shelx_space_group_comment
;
The symmetry employed for this shelxl refinement is uniquely defined
by the following loop, which should always be used as a source of
symmetry information in preference to the above space-group names.
They are only intended as comments.
;
_olex2_refinement_description
;
1. Fixed Uiso
 At 1.2 times of:
  All C(H) groups, All C(H,H) groups, All N(H) groups, All O(H) groups
 At 1.5 times of:
  All C(H,H,H) groups
2.a Ternary CH refined with riding coordinates:
 C9(H9)
2.b Secondary CH2 refined with riding coordinates:
 C10(H10A,H10B)
2.c Aromatic/amide H refined with riding coordinates:
 C3(H3), C4(H4), C6(H6), C7(H7), C12(H12), C13(H13), C14(H14), C15(H15),
 C16(H16)
2.d Idealised Me refined as rotating group:
 C17(H17A,H17B,H17C)
;
_olex2_submission_special_instructions 'No special instructions were received'

loop_
_space_group_symop_operation_xyz
'x, y, z'
'-x+1/2, y+1/2, -z+1/2'
'-x, -y, -z'
'x-1/2, -y-1/2, z-1/2'

loop_
_atom_site_label
_atom_site_type_symbol
_atom_site_fract_x
_atom_site_fract_y
_atom_site_fract_z
_atom_site_U_iso_or_equiv
_atom_site_adp_type
_atom_site_occupancy
_atom_site_site_symmetry_order
_atom_site_calc_flag
_atom_site_refinement_flags_posn
_atom_site_refinement_flags_adp
_atom_site_refinement_flags_occupancy
_atom_site_disorder_assembly
_atom_site_disorder_group
O1 O 0.34612(7) 0.78119(7) 0.33349(5) 0.01905(17) Uani 1 1 d . . . . .
O2 O 0.17111(7) 0.45562(8) 0.30242(6) 0.02201(18) Uani 1 1 d . . . . .
H2 H 0.1725(13) 0.3975(14) 0.2547(11) 0.026 Uiso 1 1 d . U . . .
O3 O 0.39195(7) 0.45714(7) 0.34862(5) 0.01823(17) Uani 1 1 d . . . . .
N1 N 0.40127(8) 0.66819(8) 0.47612(6) 0.01576(19) Uani 1 1 d . . . . .
H1 H 0.4640(13) 0.6432(13) 0.5320(10) 0.019 Uiso 1 1 d . U . . .
C1 C 0.42558(10) 0.76260(10) 0.41925(7) 0.0149(2) Uani 1 1 d . . . . .
C2 C 0.54934(10) 0.84009(10) 0.46327(7) 0.0153(2) Uani 1 1 d . . . . .
C3 C 0.59551(10) 0.91697(11) 0.40152(8) 0.0191(2) Uani 1 1 d . . . . .
H3 H 0.547780 0.919642 0.332027 0.023 Uiso 1 1 calc R U . . .
C4 C 0.71072(10) 0.98975(11) 0.44064(8) 0.0212(2) Uani 1 1 d . . . . .
H4 H 0.740387 1.042215 0.397551 0.025 Uiso 1 1 calc R U . . .
C5 C 0.78332(10) 0.98691(10) 0.54210(8) 0.0183(2) Uani 1 1 d . . . . .
C6 C 0.73702(10) 0.90944(10) 0.60370(7) 0.0184(2) Uani 1 1 d . . . . .
H6 H 0.785833 0.905463 0.672974 0.022 Uiso 1 1 calc R U . . .
C7 C 0.62124(10) 0.83833(10) 0.56560(7) 0.0174(2) Uani 1 1 d . . . . .
H7 H 0.590311 0.788011 0.609071 0.021 Uiso 1 1 calc R U . . .
C8 C 0.28996(10) 0.49379(10) 0.35822(7) 0.0157(2) Uani 1 1 d . . . . .
C9 C 0.28307(10) 0.58860(10) 0.43905(7) 0.0164(2) Uani 1 1 d . . . . .
H9 H 0.205889 0.648399 0.409803 0.020 Uiso 1 1 calc R U . . .
C10 C 0.26297(10) 0.51162(10) 0.52548(8) 0.0182(2) Uani 1 1 d . . . . .
H10A H 0.191670 0.446287 0.498191 0.022 Uiso 1 1 calc R U . . .
H10B H 0.344823 0.463178 0.561999 0.022 Uiso 1 1 calc R U . . .
C11 C 0.22785(11) 0.60152(10) 0.59699(8) 0.0196(2) Uani 1 1 d . . . . .
C12 C 0.09821(11) 0.64413(11) 0.57508(9) 0.0241(2) Uani 1 1 d . . . . .
H12 H 0.032018 0.615137 0.515685 0.029 Uiso 1 1 calc R U . . .
C13 C 0.06464(12) 0.72873(12) 0.63929(10) 0.0290(3) Uani 1 1 d . . . . .
H13 H -0.024124 0.756406 0.623966 0.035 Uiso 1 1 calc R U . . .
C14 C 0.16083(14) 0.77230(12) 0.72536(9) 0.0310(3) Uani 1 1 d . . . . .
H14 H 0.138423 0.830198 0.769213 0.037 Uiso 1 1 calc R U . . .
C15 C 0.29004(13) 0.73114(13) 0.74739(9) 0.0316(3) Uani 1 1 d . . . . .
H15 H 0.356243 0.761390 0.806329 0.038 Uiso 1 1 calc R U . . .
C16 C 0.32338(12) 0.64596(12) 0.68385(8) 0.0259(3) Uani 1 1 d . . . . .
H16 H 0.412134 0.617880 0.699886 0.031 Uiso 1 1 calc R U . . .
C17 C 0.90741(11) 1.06655(11) 0.58601(8) 0.0238(2) Uani 1 1 d . . . . .
H17A H 0.920966 1.121476 0.534034 0.036 Uiso 1 1 calc R U . . .
H17B H 0.982697 1.007151 0.613319 0.036 Uiso 1 1 calc R U . . .
H17C H 0.899308 1.122845 0.639240 0.036 Uiso 1 1 calc R U . . .

loop_
_atom_site_aniso_label
_atom_site_aniso_U_11
_atom_site_aniso_U_22
_atom_site_aniso_U_33
_atom_site_aniso_U_23
_atom_site_aniso_U_13
_atom_site_aniso_U_12
O1 0.0197(4) 0.0196(4) 0.0144(4) 0.0021(3) 0.0014(3) 0.0001(3)
O2 0.0165(4) 0.0276(4) 0.0196(4) -0.0088(3) 0.0032(3) -0.0032(3)
O3 0.0175(4) 0.0190(4) 0.0169(4) 0.0004(3) 0.0042(3) 0.0025(3)
N1 0.0160(4) 0.0161(4) 0.0126(4) 0.0004(3) 0.0017(3) -0.0013(3)
C1 0.0167(5) 0.0140(5) 0.0140(5) -0.0013(4) 0.0054(4) 0.0029(4)
C2 0.0163(5) 0.0130(5) 0.0162(5) -0.0010(4) 0.0050(4) 0.0024(4)
C3 0.0190(5) 0.0216(5) 0.0155(5) 0.0027(4) 0.0042(4) 0.0012(4)
C4 0.0206(5) 0.0224(5) 0.0208(5) 0.0048(4) 0.0074(4) -0.0006(4)
C5 0.0174(5) 0.0153(5) 0.0214(5) -0.0011(4) 0.0055(4) 0.0010(4)
C6 0.0218(5) 0.0168(5) 0.0145(5) -0.0024(4) 0.0036(4) 0.0003(4)
C7 0.0226(5) 0.0142(5) 0.0156(5) -0.0002(4) 0.0068(4) -0.0007(4)
C8 0.0171(5) 0.0149(5) 0.0135(5) 0.0023(4) 0.0033(4) -0.0009(4)
C9 0.0152(5) 0.0167(5) 0.0161(5) -0.0006(4) 0.0039(4) -0.0008(4)
C10 0.0190(5) 0.0170(5) 0.0190(5) 0.0006(4) 0.0070(4) -0.0003(4)
C11 0.0239(5) 0.0172(5) 0.0208(5) 0.0032(4) 0.0117(4) 0.0004(4)
C12 0.0232(5) 0.0201(5) 0.0314(6) 0.0010(5) 0.0124(5) -0.0019(4)
C13 0.0302(6) 0.0213(6) 0.0434(7) 0.0049(5) 0.0229(5) 0.0036(5)
C14 0.0496(8) 0.0229(6) 0.0305(6) 0.0007(5) 0.0264(6) 0.0057(5)
C15 0.0423(7) 0.0333(7) 0.0189(6) -0.0013(5) 0.0100(5) 0.0044(5)
C16 0.0285(6) 0.0287(6) 0.0204(5) 0.0010(5) 0.0083(5) 0.0052(5)
C17 0.0213(5) 0.0222(5) 0.0253(6) 0.0003(4) 0.0048(4) -0.0038(4)

loop_
_atom_type_symbol
_atom_type_description
_atom_type_scat_dispersion_real
_atom_type_scat_dispersion_imag
_atom_type_scat_source
C C 0.0181 0.0091 'International Tables Vol C Tables 4.2.6.8 and 6.1.1.4'
H H 0.0000 0.0000 'International Tables Vol C Tables 4.2.6.8 and 6.1.1.4'
N N 0.0311 0.0180 'International Tables Vol C Tables 4.2.6.8 and 6.1.1.4'
O O 0.0492 0.0322 'International Tables Vol C Tables 4.2.6.8 and 6.1.1.4'

loop_
_geom_angle_atom_site_label_1
_geom_angle_atom_site_label_2
_geom_angle_atom_site_label_3
_geom_angle
_geom_angle_site_symmetry_1
_geom_angle_site_symmetry_3
_geom_angle_publ_flag
C8 O2 H2 112.6(9) . . ?
C1 N1 H1 120.1(8) . . ?
C1 N1 C9 120.59(8) . . ?
C9 N1 H1 118.3(8) . . ?
O1 C1 N1 119.54(9) . . ?
O1 C1 C2 123.35(9) . . ?
N1 C1 C2 117.11(9) . . ?
C3 C2 C1 119.51(9) . . ?
C3 C2 C7 118.57(9) . . ?
C7 C2 C1 121.92(9) . . ?
C2 C3 H3 119.7 . . ?
C4 C3 C2 120.62(9) . . ?
C4 C3 H3 119.7 . . ?
C3 C4 H4 119.5 . . ?
C3 C4 C5 120.96(10) . . ?
C5 C4 H4 119.5 . . ?
C4 C5 C6 118.27(10) . . ?
C4 C5 C17 121.69(10) . . ?
C6 C5 C17 120.03(9) . . ?
C5 C6 H6 119.4 . . ?
C7 C6 C5 121.15(9) . . ?
C7 C6 H6 119.4 . . ?
C2 C7 H7 119.8 . . ?
C6 C7 C2 120.41(9) . . ?
C6 C7 H7 119.8 . . ?
O2 C8 C9 110.74(8) . . ?
O3 C8 O2 125.10(9) . . ?
O3 C8 C9 124.14(9) . . ?
N1 C9 C8 111.30(8) . . ?
N1 C9 H9 108.5 . . ?
N1 C9 C10 109.83(8) . . ?
C8 C9 H9 108.5 . . ?
C8 C9 C10 110.14(8) . . ?
C10 C9 H9 108.5 . . ?
C9 C10 H10A 109.2 . . ?
C9 C10 H10B 109.2 . . ?
H10A C10 H10B 107.9 . . ?
C11 C10 C9 111.90(8) . . ?
C11 C10 H10A 109.2 . . ?
C11 C10 H10B 109.2 . . ?
C12 C11 C10 120.06(10) . . ?
C16 C11 C10 121.23(10) . . ?
C16 C11 C12 118.69(10) . . ?
C11 C12 H12 119.6 . . ?
C13 C12 C11 120.78(11) . . ?
C13 C12 H12 119.6 . . ?
C12 C13 H13 120.1 . . ?
C14 C13 C12 119.86(11) . . ?
C14 C13 H13 120.1 . . ?
C13 C14 H14 120.1 . . ?
C13 C14 C15 119.74(11) . . ?
C15 C14 H14 120.1 . . ?
C14 C15 H15 119.8 . . ?
C14 C15 C16 120.43(12) . . ?
C16 C15 H15 119.8 . . ?
C11 C16 H16 119.8 . . ?
C15 C16 C11 120.49(11) . . ?
C15 C16 H16 119.8 . . ?
C5 C17 H17A 109.5 . . ?
C5 C17 H17B 109.5 . . ?
C5 C17 H17C 109.5 . . ?
H17A C17 H17B 109.5 . . ?
H17A C17 H17C 109.5 . . ?
H17B C17 H17C 109.5 . . ?

loop_
_geom_bond_atom_site_label_1
_geom_bond_atom_site_label_2
_geom_bond_distance
_geom_bond_site_symmetry_2
_geom_bond_publ_flag
O1 C1 1.2465(12) . ?
O2 H2 0.906(15) . ?
O2 C8 1.3162(12) . ?
O3 C8 1.2148(13) . ?
N1 H1 0.889(14) . ?
N1 C1 1.3409(13) . ?
N1 C9 1.4495(13) . ?
C1 C2 1.4921(14) . ?
C2 C3 1.3935(14) . ?
C2 C7 1.4018(14) . ?
C3 H3 0.9500 . ?
C3 C4 1.3897(15) . ?
C4 H4 0.9500 . ?
C4 C5 1.3929(15) . ?
C5 C6 1.3960(15) . ?
C5 C17 1.5063(14) . ?
C6 H6 0.9500 . ?
C6 C7 1.3842(15) . ?
C7 H7 0.9500 . ?
C8 C9 1.5263(14) . ?
C9 H9 1.0000 . ?
C9 C10 1.5400(14) . ?
C10 H10A 0.9900 . ?
C10 H10B 0.9900 . ?
C10 C11 1.5137(14) . ?
C11 C12 1.3951(15) . ?
C11 C16 1.3900(16) . ?
C12 H12 0.9500 . ?
C12 C13 1.3940(17) . ?
C13 H13 0.9500 . ?
C13 C14 1.3830(19) . ?
C14 H14 0.9500 . ?
C14 C15 1.3861(19) . ?
C15 H15 0.9500 . ?
C15 C16 1.3892(16) . ?
C16 H16 0.9500 . ?
C17 H17A 0.9800 . ?
C17 H17B 0.9800 . ?
C17 H17C 0.9800 . ?

loop_
_geom_hbond_atom_site_label_D
_geom_hbond_atom_site_label_H
_geom_hbond_atom_site_label_A
_geom_hbond_distance_DH
_geom_hbond_distance_HA
_geom_hbond_distance_DA
_geom_hbond_angle_DHA
_geom_hbond_site_symmetry_A
_geom_hbond_publ_flag
O2 H2 O1 0.906(15) 1.690(15) 2.5899(10) 171.7(13) 2_545 yes
N1 H1 O3 0.889(14) 2.134(14) 3.0084(11) 167.7(12) 3_666 yes

loop_
_geom_torsion_atom_site_label_1
_geom_torsion_atom_site_label_2
_geom_torsion_atom_site_label_3
_geom_torsion_atom_site_label_4
_geom_torsion
_geom_torsion_site_symmetry_1
_geom_torsion_site_symmetry_2
_geom_torsion_site_symmetry_3
_geom_torsion_site_symmetry_4
_geom_torsion_publ_flag
O1 C1 C2 C3 -14.49(15) . . . . ?
O1 C1 C2 C7 165.39(10) . . . . ?
O2 C8 C9 N1 -158.58(8) . . . . ?
O2 C8 C9 C10 79.36(10) . . . . ?
O3 C8 C9 N1 22.80(14) . . . . ?
O3 C8 C9 C10 -99.27(11) . . . . ?
N1 C1 C2 C3 165.07(9) . . . . ?
N1 C1 C2 C7 -15.05(14) . . . . ?
N1 C9 C10 C11 68.73(11) . . . . ?
C1 N1 C9 C8 70.83(11) . . . . ?
C1 N1 C9 C10 -166.93(9) . . . . ?
C1 C2 C3 C4 -179.82(9) . . . . ?
C1 C2 C7 C6 178.77(9) . . . . ?
C2 C3 C4 C5 0.53(16) . . . . ?
C3 C2 C7 C6 -1.35(15) . . . . ?
C3 C4 C5 C6 -0.30(16) . . . . ?
C3 C4 C5 C17 -179.17(10) . . . . ?
C4 C5 C6 C7 -0.76(15) . . . . ?
C5 C6 C7 C2 1.61(16) . . . . ?
C7 C2 C3 C4 0.30(15) . . . . ?
C8 C9 C10 C11 -168.34(8) . . . . ?
C9 N1 C1 O1 -0.55(14) . . . . ?
C9 N1 C1 C2 179.87(8) . . . . ?
C9 C10 C11 C12 81.60(12) . . . . ?
C9 C10 C11 C16 -96.72(12) . . . . ?
C10 C11 C12 C13 -178.89(10) . . . . ?
C10 C11 C16 C15 178.33(10) . . . . ?
C11 C12 C13 C14 0.64(17) . . . . ?
C12 C11 C16 C15 -0.01(17) . . . . ?
C12 C13 C14 C15 -0.21(18) . . . . ?
C13 C14 C15 C16 -0.32(19) . . . . ?
C14 C15 C16 C11 0.44(19) . . . . ?
C16 C11 C12 C13 -0.53(16) . . . . ?
C17 C5 C6 C7 178.12(10) . . . . ?
